data_4113117
loop_
_publ_author_name
'Puhong Liao'
'Mikhail E. Itkis'
'Richard T. Oakley'
'Fook S. Tham'
'Robert C. Haddon'

_publ_section_title
;
 Light-Mediated C-C \s-Bond Driven Crystallization of a Phenalenyl Radical
 Dimer
;
_journal_name_full 'Journal of the American Chemical Society'
_journal_page_first 14297
_journal_page_last 14302
_journal_paper_doi 10.1021/ja046243z
_journal_volume 126
_journal_year 2004
_chemical_formula_sum 'C70 H74 B2 N4 O2'
_chemical_formula_weight 1024.95
_chemical_name_systematic
; 
 ? 
;
_space_group_IT_number 2
_symmetry_cell_setting triclinic
_symmetry_space_group_name_Hall '-P 1'
_symmetry_space_group_name_H-M 'P -1'
_atom_sites_solution_hydrogens geom
_atom_sites_solution_primary direct
_atom_sites_solution_secondary difmap
_audit_creation_method SHELXL-97
_cell_angle_alpha 73.246(4)
_cell_angle_beta 67.638(4)
_cell_angle_gamma 69.852(4)
_cell_formula_units_Z 2
_cell_length_a 14.457(3)
_cell_length_b 14.650(3)
_cell_length_c 16.026(3)
_cell_measurement_temperature 218(2)
_cell_volume 2898.2(10)
_computing_cell_refinement 'Bruker SMART'
_computing_data_collection 'Bruker SMART'
_computing_data_reduction 'Bruker SAINT'
_computing_molecular_graphics 'Bruker SHELXTL'
_computing_publication_material 'Bruker SHELXTL'
_computing_structure_refinement 'SHELXL-97 (Sheldrick, 1997)'
_computing_structure_solution 'SHELXS-97 (Sheldrick, 1990)'
_diffrn_ambient_temperature 218(2)
_diffrn_measured_fraction_theta_full 0.999
_diffrn_measured_fraction_theta_max 0.999
_diffrn_measurement_device_type 'CCD area detector'
_diffrn_measurement_method 'phi and omega scans'
_diffrn_radiation_monochromator graphite
_diffrn_radiation_source 'Normal-focus sealed tube'
_diffrn_radiation_type MoK\a
_diffrn_radiation_wavelength 0.71073
_diffrn_reflns_av_R_equivalents 0.0366
_diffrn_reflns_av_sigmaI/netI 0.0349
_diffrn_reflns_limit_h_max 19
_diffrn_reflns_limit_h_min -19
_diffrn_reflns_limit_k_max 19
_diffrn_reflns_limit_k_min -19
_diffrn_reflns_limit_l_max 20
_diffrn_reflns_limit_l_min -21
_diffrn_reflns_number 50226
_diffrn_reflns_theta_full 28.28
_diffrn_reflns_theta_max 28.28
_diffrn_reflns_theta_min 1.75
_exptl_absorpt_coefficient_mu 0.070
_exptl_absorpt_correction_T_max 0.9883
_exptl_absorpt_correction_T_min 0.9741
_exptl_absorpt_correction_type SADABS
_exptl_crystal_colour orange
_exptl_crystal_density_diffrn 1.174
_exptl_crystal_density_meas 0
_exptl_crystal_description 'prism frag.'
_exptl_crystal_F_000 1096
_exptl_crystal_size_max 0.38
_exptl_crystal_size_mid 0.37
_exptl_crystal_size_min 0.17
_refine_diff_density_max 0.479
_refine_diff_density_min -0.277
_refine_diff_density_rms 0.042
_refine_ls_extinction_method none
_refine_ls_goodness_of_fit_ref 1.027
_refine_ls_hydrogen_treatment mixed
_refine_ls_matrix_type full
_refine_ls_number_parameters 830
_refine_ls_number_reflns 14399
_refine_ls_number_restraints 270
_refine_ls_restrained_S_all 1.035
_refine_ls_R_factor_all 0.0840
_refine_ls_R_factor_gt 0.0531
_refine_ls_shift/su_max 0.000
_refine_ls_shift/su_mean 0.000
_refine_ls_structure_factor_coef Fsqd
_refine_ls_weighting_details 'calc w=1/[\s^2^(Fo^2^)+(0.0712P)^2^+0.9857P] where P=(Fo^2^+2Fc^2^)/3'
_refine_ls_weighting_scheme calc
_refine_ls_wR_factor_gt 0.1369
_refine_ls_wR_factor_ref 0.1631
_reflns_number_gt 9750
_reflns_number_total 14399
_reflns_threshold_expression >2sigma(I)
_cod_data_source_file ja046243zsi20040628_100151.cif
_cod_data_source_block rh47r1m
_cod_original_cell_volume 2898.2(9)
_cod_database_code 4113117

loop_
_symmetry_equiv_pos_as_xyz
'x, y, z'
'-x, -y, -z'

loop_
_atom_site_label
_atom_site_type_symbol
_atom_site_fract_x
_atom_site_fract_y
_atom_site_fract_z
_atom_site_U_iso_or_equiv
_atom_site_adp_type
_atom_site_occupancy
_atom_site_symmetry_multiplicity
_atom_site_calc_flag
_atom_site_refinement_flags
_atom_site_disorder_assembly
_atom_site_disorder_group
B1 B 0.00501(13) 0.67698(13) 0.13339(12) 0.0333(4) Uani 1 1 d . . .
O1 O -0.09073(8) 0.68386(8) 0.21158(8) 0.0375(3) Uani 1 1 d . . .
C1 C -0.12387(11) 0.60723(11) 0.26719(10) 0.0322(3) Uani 1 1 d . . .
C2 C -0.21303(12) 0.62598(13) 0.34433(11) 0.0370(3) Uani 1 1 d . . .
H2A H -0.2468 0.6911 0.3547 0.039(5) Uiso 1 1 calc R . .
C3 C -0.24972(12) 0.54928(13) 0.40357(11) 0.0395(4) Uani 1 1 d . . .
H3A H -0.3082 0.5623 0.4552 0.046(5) Uiso 1 1 calc R . .
C3A C -0.20196(12) 0.45025(13) 0.38936(11) 0.0375(4) Uani 1 1 d . . .
C4 C -0.24014(15) 0.36996(15) 0.44871(12) 0.0483(4) Uani 1 1 d . . .
H4A H -0.2982 0.3813 0.5010 0.055(6) Uiso 1 1 calc R . .
C5 C -0.19336(16) 0.27536(15) 0.43088(14) 0.0546(5) Uani 1 1 d . . .
H5A H -0.2204 0.2229 0.4705 0.067(6) Uiso 1 1 calc R . .
C6 C -0.10657(15) 0.25681(14) 0.35491(13) 0.0493(4) Uani 1 1 d . . .
H6A H -0.0755 0.1919 0.3435 0.052(6) Uiso 1 1 calc R . .
C6A C -0.06482(13) 0.33339(12) 0.29523(11) 0.0385(4) Uani 1 1 d . . .
C7 C 0.02510(14) 0.31803(12) 0.21628(12) 0.0407(4) Uani 1 1 d . . .
H7A H 0.0579 0.2533 0.2047 0.048(5) Uiso 1 1 calc R . .
C8 C 0.06506(13) 0.39214(12) 0.15773(11) 0.0378(3) Uani 1 1 d . . .
H8A H 0.1240 0.3780 0.1067 0.047(5) Uiso 1 1 calc R . .
C9 C 0.01836(11) 0.49274(11) 0.17260(10) 0.0311(3) Uani 1 1 d . . .
C9A C -0.07286(11) 0.51075(11) 0.25083(10) 0.0306(3) Uani 1 1 d . . .
C9B C -0.11286(12) 0.43134(12) 0.31185(10) 0.0332(3) Uani 1 1 d . . .
N9 N 0.05617(9) 0.56826(10) 0.11909(8) 0.0323(3) Uani 1 1 d . . .
O11 O -0.02159(8) 0.73553(8) 0.05150(7) 0.0366(2) Uani 1 1 d . . .
C11 C 0.01786(12) 0.80968(11) -0.00228(10) 0.0326(3) Uani 1 1 d . . .
C12 C -0.01234(13) 0.85703(13) -0.08166(11) 0.0403(4) Uani 1 1 d . . .
H12B H -0.0602 0.8368 -0.0939 0.047(5) Uiso 1 1 calc R . .
C13 C 0.02777(14) 0.93211(13) -0.14056(11) 0.0448(4) Uani 1 1 d . . .
H13A H 0.0082 0.9620 -0.1938 0.051(5) Uiso 1 1 calc R . .
C13A C 0.09822(13) 0.96596(12) -0.12320(11) 0.0417(4) Uani 1 1 d . . .
C14 C 0.13808(15) 1.04588(14) -0.18136(13) 0.0539(5) Uani 1 1 d . . .
H14B H 0.1194 1.0770 -0.2349 0.067(7) Uiso 1 1 calc R . .
C15 C 0.20344(16) 1.07853(14) -0.16064(15) 0.0599(6) Uani 1 1 d . . .
H15B H 0.2283 1.1325 -0.1996 0.064(6) Uiso 1 1 calc R . .
C16 C 0.23320(15) 1.03300(14) -0.08307(15) 0.0547(5) Uani 1 1 d . . .
H16B H 0.2791 1.0556 -0.0705 0.066(7) Uiso 1 1 calc R . .
C16A C 0.19603(13) 0.95367(13) -0.02290(13) 0.0433(4) Uani 1 1 d . . .
C17 C 0.22097(14) 0.90689(14) 0.06009(14) 0.0475(4) Uani 1 1 d . . .
H17B H 0.2657 0.9294 0.0745 0.059(6) Uiso 1 1 calc R . .
C18 C 0.18319(13) 0.83163(13) 0.11893(13) 0.0424(4) Uani 1 1 d . . .
H18B H 0.2011 0.8041 0.1732 0.043(5) Uiso 1 1 calc R . .
C19 C 0.11567(11) 0.79301(12) 0.09943(10) 0.0333(3) Uani 1 1 d . . .
C19A C 0.08722(11) 0.84034(11) 0.01765(10) 0.0326(3) Uani 1 1 d . . .
C19B C 0.12733(12) 0.92000(11) -0.04319(11) 0.0360(3) Uani 1 1 d . . .
N19 N 0.07915(10) 0.71708(10) 0.15305(9) 0.0338(3) Uani 1 1 d . . .
C21 C 0.15174(12) 0.55263(13) 0.03959(10) 0.0355(3) Uani 1 1 d . . .
H21B H 0.2007 0.4907 0.0566 0.040(5) Uiso 1 1 calc R . .
H21C H 0.1839 0.6064 0.0258 0.038(5) Uiso 1 1 calc R . .
C22 C 0.13381(14) 0.54826(15) -0.04662(12) 0.0456(4) Uani 1 1 d . A .
H22B H 0.0890 0.6118 -0.0667 0.063(6) Uiso 1 1 calc R . .
H22C H 0.0980 0.4971 -0.0325 0.052(6) Uiso 1 1 calc R . .
C23 C 0.23542(17) 0.52544(19) -0.12436(14) 0.0627(6) Uani 1 1 d D . .
H23B H 0.2725 0.4563 -0.1081 0.075 Uiso 0.804(4) 1 calc PR A 1
H23C H 0.2182 0.5309 -0.1794 0.075 Uiso 0.804(4) 1 calc PR A 1
H23D H 0.2316 0.4847 -0.1613 0.075 Uiso 0.196(4) 1 d PR A 2
H23E H 0.2935 0.4902 -0.0999 0.075 Uiso 0.196(4) 1 d PR A 2
C24 C 0.3099(2) 0.5883(2) -0.14955(17) 0.0567(7) Uani 0.804(4) 1 d PDU A 1
H24B H 0.3275 0.5850 -0.0952 0.068 Uiso 0.804(4) 1 calc PR A 1
H24C H 0.3741 0.5619 -0.1962 0.068 Uiso 0.804(4) 1 calc PR A 1
C25 C 0.2626(3) 0.6951(2) -0.1862(2) 0.0768(9) Uani 0.804(4) 1 d PDU A 1
H25A H 0.2057 0.7235 -0.1355 0.092 Uiso 0.804(4) 1 calc PR A 1
H25B H 0.2324 0.6959 -0.2319 0.092 Uiso 0.804(4) 1 calc PR A 1
C26 C 0.3363(3) 0.7620(3) -0.2301(3) 0.0924(13) Uani 0.804(4) 1 d PDU A 1
H26A H 0.3883 0.7386 -0.2854 0.111 Uiso 0.804(4) 1 calc PR A 1
H26B H 0.2965 0.8290 -0.2492 0.111 Uiso 0.804(4) 1 calc PR A 1
C27 C 0.3916(3) 0.7670(3) -0.1693(3) 0.0850(11) Uani 0.804(4) 1 d PDU A 1
H27A H 0.4386 0.7018 -0.1567 0.102 Uiso 0.804(4) 1 calc PR A 1
H27B H 0.3402 0.7821 -0.1106 0.102 Uiso 0.804(4) 1 calc PR A 1
C28 C 0.4546(5) 0.8442(4) -0.2096(5) 0.1160(17) Uani 0.804(4) 1 d PDU A 1
H28A H 0.4822 0.8474 -0.1643 0.174 Uiso 0.804(4) 1 calc PR A 1
H28B H 0.4100 0.9085 -0.2263 0.174 Uiso 0.804(4) 1 calc PR A 1
H28C H 0.5114 0.8255 -0.2637 0.174 Uiso 0.804(4) 1 calc PR A 1
C24D C 0.2473(10) 0.6262(8) -0.1799(9) 0.077(3) Uani 0.196(4) 1 d PDU A 2
H24D H 0.2763 0.6225 -0.2453 0.093 Uiso 0.196(4) 1 calc PR A 2
H24E H 0.1789 0.6740 -0.1697 0.093 Uiso 0.196(4) 1 calc PR A 2
C25D C 0.3168(10) 0.6613(10) -0.1538(10) 0.076(2) Uani 0.196(4) 1 d PDU A 2
H25C H 0.3725 0.6032 -0.1419 0.091 Uiso 0.196(4) 1 calc PR A 2
H25D H 0.2763 0.6835 -0.0951 0.091 Uiso 0.196(4) 1 calc PR A 2
C26D C 0.3677(14) 0.7411(13) -0.2155(15) 0.086(3) Uani 0.196(4) 1 d PDU A 2
H26C H 0.4111 0.7190 -0.2738 0.103 Uiso 0.196(4) 1 calc PR A 2
H26D H 0.3132 0.7999 -0.2286 0.103 Uiso 0.196(4) 1 calc PR A 2
C27D C 0.4330(15) 0.7708(16) -0.1804(15) 0.098(3) Uani 0.196(4) 1 d PDU A 2
H27C H 0.4925 0.7143 -0.1744 0.118 Uiso 0.196(4) 1 calc PR A 2
H27D H 0.3923 0.7857 -0.1189 0.118 Uiso 0.196(4) 1 calc PR A 2
C28D C 0.473(3) 0.859(2) -0.239(2) 0.1160(17) Uani 0.196(4) 1 d PDU A 2
H28D H 0.5340 0.8571 -0.2258 0.174 Uiso 0.196(4) 1 calc PR A 2
H28E H 0.4197 0.9191 -0.2249 0.174 Uiso 0.196(4) 1 calc PR A 2
H28F H 0.4913 0.8562 -0.3031 0.174 Uiso 0.196(4) 1 calc PR A 2
C31 C 0.10580(14) 0.66657(13) 0.23814(11) 0.0410(4) Uani 1 1 d . . .
H31A H 0.1787 0.6618 0.2270 0.042(5) Uiso 1 1 calc R . .
H31B H 0.0982 0.5992 0.2539 0.036(4) Uiso 1 1 calc R . .
C32 C 0.03879(16) 0.71887(15) 0.31934(12) 0.0498(4) Uani 1 1 d . . .
H32A H 0.0534 0.7827 0.3078 0.045(5) Uiso 1 1 calc R . .
H32B H -0.0346 0.7314 0.3263 0.060(6) Uiso 1 1 calc R . .
C33 C 0.0602(2) 0.6565(2) 0.40724(14) 0.0773(8) Uani 1 1 d . B .
H33A H 0.0581 0.5890 0.4120 0.091(10) Uiso 1 1 calc R . .
H33B H 0.1305 0.6534 0.4032 0.099(10) Uiso 1 1 calc R . .
C34 C -0.0150(2) 0.6942(2) 0.49389(16) 0.0860(8) Uani 1 1 d D . .
H34A H -0.0060 0.7579 0.4925 0.103 Uiso 0.673(5) 1 calc PR B 3
H34B H 0.0036 0.6480 0.5466 0.103 Uiso 0.673(5) 1 calc PR B 3
H34C H 0.0157 0.6649 0.5437 0.103 Uiso 0.327(5) 1 d PR B 4
H34D H -0.0272 0.7660 0.4833 0.103 Uiso 0.327(5) 1 d PR B 4
C35 C -0.1305(3) 0.7076(3) 0.5095(3) 0.0618(11) Uani 0.673(5) 1 d PDU B 3
H35A H -0.1534 0.7666 0.4668 0.074 Uiso 0.673(5) 1 calc PR B 3
H35B H -0.1357 0.6510 0.4923 0.074 Uiso 0.673(5) 1 calc PR B 3
C36 C -0.2078(3) 0.7176(3) 0.6056(2) 0.0636(9) Uani 0.673(5) 1 d PDU B 3
H36A H -0.1976 0.7686 0.6271 0.076 Uiso 0.673(5) 1 calc PR B 3
H36B H -0.2783 0.7403 0.6014 0.076 Uiso 0.673(5) 1 calc PR B 3
C37 C -0.1989(3) 0.6236(2) 0.6760(2) 0.0558(8) Uani 0.673(5) 1 d PDU B 3
H37A H -0.1301 0.6033 0.6835 0.067 Uiso 0.673(5) 1 calc PR B 3
H37B H -0.2046 0.5713 0.6528 0.067 Uiso 0.673(5) 1 calc PR B 3
C38 C -0.2806(5) 0.6331(5) 0.7690(3) 0.0599(13) Uani 0.673(5) 1 d PDU B 3
H38A H -0.2715 0.5700 0.8103 0.090 Uiso 0.673(5) 1 calc PR B 3
H38B H -0.3491 0.6530 0.7622 0.090 Uiso 0.673(5) 1 calc PR B 3
H38C H -0.2735 0.6824 0.7939 0.090 Uiso 0.673(5) 1 calc PR B 3
C35D C -0.1134(7) 0.6709(9) 0.5233(6) 0.089(3) Uani 0.327(5) 1 d PDU B 4
H35C H -0.1044 0.6044 0.5146 0.107 Uiso 0.327(5) 1 calc PR B 4
H35D H -0.1607 0.7193 0.4911 0.107 Uiso 0.327(5) 1 calc PR B 4
C36D C -0.1511(6) 0.6772(7) 0.6245(4) 0.0673(17) Uani 0.327(5) 1 d PDU B 4
H36C H -0.1069 0.6236 0.6566 0.081 Uiso 0.327(5) 1 calc PR B 4
H36D H -0.1485 0.7405 0.6317 0.081 Uiso 0.327(5) 1 calc PR B 4
C37D C -0.2605(6) 0.6686(7) 0.6634(5) 0.075(2) Uani 0.327(5) 1 d PDU B 4
H37C H -0.2634 0.6101 0.6476 0.090 Uiso 0.327(5) 1 calc PR B 4
H37D H -0.3051 0.7268 0.6357 0.090 Uiso 0.327(5) 1 calc PR B 4
C38D C -0.3013(14) 0.6606(14) 0.7668(7) 0.094(5) Uani 0.327(5) 1 d PDU B 4
H38D H -0.3665 0.6428 0.7905 0.141 Uiso 0.327(5) 1 calc PR B 4
H38E H -0.3121 0.7236 0.7822 0.141 Uiso 0.327(5) 1 calc PR B 4
H38F H -0.2514 0.6101 0.7938 0.141 Uiso 0.327(5) 1 calc PR B 4
B1' B 0.46163(13) 0.78524(13) 0.27492(11) 0.0309(3) Uani 1 1 d . . .
C1' C 0.54528(12) 0.79615(11) 0.17061(10) 0.0319(3) Uani 1 1 d . . .
C2' C 0.52016(14) 0.85160(13) 0.09139(11) 0.0424(4) Uani 1 1 d . . .
H2'A H 0.4510 0.8880 0.0971 0.048(5) Uiso 1 1 calc R . .
C3' C 0.59348(16) 0.85514(15) 0.00436(12) 0.0518(5) Uani 1 1 d . . .
H3'A H 0.5734 0.8943 -0.0469 0.062(6) Uiso 1 1 calc R . .
C4' C 0.69526(16) 0.80158(15) -0.00681(12) 0.0520(5) Uani 1 1 d . . .
H4'A H 0.7448 0.8033 -0.0655 0.062(6) Uiso 1 1 calc R . .
C5' C 0.72337(14) 0.74558(15) 0.06913(13) 0.0472(4) Uani 1 1 d . . .
H5'A H 0.7926 0.7088 0.0625 0.061(6) Uiso 1 1 calc R . .
C6' C 0.64966(13) 0.74317(13) 0.15575(11) 0.0388(4) Uani 1 1 d . . .
H6'A H 0.6708 0.7043 0.2066 0.045(5) Uiso 1 1 calc R . .
C7' C 0.50317(12) 0.80639(11) 0.34810(10) 0.0336(3) Uani 1 1 d . . .
C8' C 0.56391(14) 0.87232(13) 0.32287(12) 0.0428(4) Uani 1 1 d . . .
H8'A H 0.5858 0.9020 0.2608 0.050(5) Uiso 1 1 calc R . .
C9' C 0.59339(17) 0.89588(16) 0.38532(14) 0.0563(5) Uani 1 1 d . . .
H9'A H 0.6343 0.9406 0.3651 0.069(7) Uiso 1 1 calc R . .
C10' C 0.56290(19) 0.85399(17) 0.47664(15) 0.0636(6) Uani 1 1 d . . .
H10A H 0.5827 0.8696 0.5192 0.081(8) Uiso 1 1 calc R . .
C11' C 0.50283(19) 0.78870(17) 0.50472(13) 0.0599(5) Uani 1 1 d . . .
H11A H 0.4819 0.7590 0.5668 0.077(7) Uiso 1 1 calc R . .
C12' C 0.47314(15) 0.76666(14) 0.44196(11) 0.0460(4) Uani 1 1 d . . .
H12A H 0.4309 0.7230 0.4632 0.051(5) Uiso 1 1 calc R . .
C13' C 0.45025(11) 0.67151(11) 0.30055(10) 0.0318(3) Uani 1 1 d . . .
C14' C 0.50697(13) 0.59213(12) 0.35062(12) 0.0399(4) Uani 1 1 d . . .
H14A H 0.5538 0.6044 0.3710 0.049(5) Uiso 1 1 calc R . .
C15' C 0.49714(15) 0.49651(13) 0.37143(13) 0.0456(4) Uani 1 1 d . . .
H15A H 0.5361 0.4461 0.4060 0.064(6) Uiso 1 1 calc R . .
C16' C 0.43050(14) 0.47510(13) 0.34168(12) 0.0450(4) Uani 1 1 d . . .
H16A H 0.4218 0.4109 0.3572 0.061(6) Uiso 1 1 calc R . .
C17' C 0.37671(14) 0.54974(13) 0.28863(13) 0.0462(4) Uani 1 1 d . . .
H17A H 0.3328 0.5360 0.2658 0.063(6) Uiso 1 1 calc R . .
C18' C 0.38720(14) 0.64503(12) 0.26882(12) 0.0404(4) Uani 1 1 d . . .
H18A H 0.3500 0.6942 0.2322 0.047(5) Uiso 1 1 calc R . .
C19' C 0.35039(12) 0.86967(12) 0.28109(10) 0.0346(3) Uani 1 1 d . . .
C20' C 0.25315(13) 0.85132(14) 0.32909(12) 0.0433(4) Uani 1 1 d . . .
H20A H 0.2501 0.7858 0.3556 0.041(5) Uiso 1 1 calc R . .
C21' C 0.16072(15) 0.92589(17) 0.33929(15) 0.0596(5) Uani 1 1 d . . .
H21A H 0.0972 0.9101 0.3723 0.070(7) Uiso 1 1 calc R . .
C22' C 0.16206(18) 1.02242(17) 0.30126(16) 0.0672(6) Uani 1 1 d . . .
H22A H 0.0996 1.0727 0.3071 0.082(8) Uiso 1 1 calc R . .
C23' C 0.25600(18) 1.04485(15) 0.25442(15) 0.0610(6) Uani 1 1 d . . .
H23A H 0.2580 1.1108 0.2289 0.067(7) Uiso 1 1 calc R . .
C24' C 0.34742(15) 0.96984(13) 0.24514(12) 0.0458(4) Uani 1 1 d . . .
H24A H 0.4105 0.9868 0.2132 0.051(5) Uiso 1 1 calc R . .
N1A N 0.35179(17) 0.5973(2) 0.06774(15) 0.0843(7) Uani 1 1 d . . .
C1A C 0.42887(17) 0.61139(17) 0.05141(15) 0.0573(5) Uani 1 1 d . . .
C2A C 0.5279(2) 0.6290(2) 0.0310(2) 0.0825(8) Uani 1 1 d . . .
H2A1 H 0.5403 0.6238 0.0877 0.124 Uiso 1 1 calc R . .
H2A2 H 0.5280 0.6947 -0.0052 0.124 Uiso 1 1 calc R . .
H2A3 H 0.5821 0.5803 -0.0035 0.124 Uiso 1 1 calc R . .
N1B N 0.8832(2) 0.0057(3) 0.38114(19) 0.1155(10) Uani 1 1 d . . .
C1B C 0.8109(2) 0.00318(18) 0.44187(16) 0.0653(6) Uani 1 1 d . . .
C2B C 0.7191(2) 0.0009(2) 0.52009(18) 0.0762(7) Uani 1 1 d . . .
H2B1 H 0.6581 0.0349 0.5007 0.114 Uiso 1 1 calc R . .
H2B2 H 0.7193 0.0334 0.5648 0.114 Uiso 1 1 calc R . .
H2B3 H 0.7181 -0.0672 0.5475 0.114 Uiso 1 1 calc R . .

loop_
_atom_site_aniso_label
_atom_site_aniso_U_11
_atom_site_aniso_U_22
_atom_site_aniso_U_33
_atom_site_aniso_U_23
_atom_site_aniso_U_13
_atom_site_aniso_U_12
B1 0.0308(8) 0.0350(9) 0.0325(8) -0.0002(7) -0.0087(7) -0.0130(7)
O1 0.0319(6) 0.0321(6) 0.0400(6) -0.0012(5) -0.0052(5) -0.0095(5)
C1 0.0276(7) 0.0366(8) 0.0314(7) -0.0003(6) -0.0104(6) -0.0110(6)
C2 0.0312(8) 0.0399(9) 0.0354(8) -0.0062(7) -0.0084(6) -0.0070(7)
C3 0.0305(8) 0.0509(10) 0.0319(8) -0.0039(7) -0.0050(6) -0.0127(7)
C3A 0.0347(8) 0.0454(9) 0.0328(8) 0.0024(7) -0.0121(6) -0.0169(7)
C4 0.0466(10) 0.0561(11) 0.0375(9) 0.0047(8) -0.0072(8) -0.0254(9)
C5 0.0614(12) 0.0497(11) 0.0505(11) 0.0105(9) -0.0152(9) -0.0309(10)
C6 0.0573(11) 0.0398(10) 0.0509(10) 0.0030(8) -0.0186(9) -0.0203(9)
C6A 0.0435(9) 0.0378(9) 0.0382(8) 0.0000(7) -0.0171(7) -0.0164(7)
C7 0.0469(9) 0.0335(8) 0.0435(9) -0.0077(7) -0.0172(8) -0.0088(7)
C8 0.0374(8) 0.0402(9) 0.0352(8) -0.0086(7) -0.0106(7) -0.0089(7)
C9 0.0299(7) 0.0356(8) 0.0296(7) -0.0023(6) -0.0123(6) -0.0103(6)
C9A 0.0290(7) 0.0350(8) 0.0292(7) -0.0017(6) -0.0116(6) -0.0108(6)
C9B 0.0330(8) 0.0378(8) 0.0311(7) 0.0009(6) -0.0134(6) -0.0144(6)
N9 0.0276(6) 0.0382(7) 0.0299(6) -0.0032(5) -0.0076(5) -0.0113(5)
O11 0.0366(6) 0.0390(6) 0.0375(6) 0.0032(5) -0.0163(5) -0.0169(5)
C11 0.0311(7) 0.0327(8) 0.0293(7) -0.0035(6) -0.0065(6) -0.0077(6)
C12 0.0416(9) 0.0428(9) 0.0347(8) -0.0041(7) -0.0139(7) -0.0093(7)
C13 0.0473(10) 0.0450(10) 0.0293(8) -0.0012(7) -0.0090(7) -0.0046(8)
C13A 0.0394(9) 0.0352(8) 0.0334(8) -0.0028(7) 0.0018(7) -0.0069(7)
C14 0.0479(10) 0.0419(10) 0.0432(10) 0.0034(8) 0.0046(8) -0.0081(8)
C15 0.0487(11) 0.0368(10) 0.0661(13) -0.0003(9) 0.0092(10) -0.0156(9)
C16 0.0412(10) 0.0395(10) 0.0712(13) -0.0129(9) 0.0037(9) -0.0175(8)
C16A 0.0349(8) 0.0364(9) 0.0521(10) -0.0123(7) -0.0004(7) -0.0130(7)
C17 0.0380(9) 0.0483(10) 0.0625(12) -0.0191(9) -0.0111(8) -0.0166(8)
C18 0.0404(9) 0.0464(10) 0.0473(10) -0.0113(8) -0.0164(8) -0.0143(8)
C19 0.0289(7) 0.0372(8) 0.0329(7) -0.0078(6) -0.0064(6) -0.0100(6)
C19A 0.0302(7) 0.0327(8) 0.0311(7) -0.0060(6) -0.0049(6) -0.0090(6)
C19B 0.0322(8) 0.0304(8) 0.0361(8) -0.0074(6) 0.0009(6) -0.0089(6)
N19 0.0335(7) 0.0377(7) 0.0307(6) -0.0022(5) -0.0115(5) -0.0118(6)
C21 0.0278(7) 0.0453(9) 0.0314(7) -0.0051(6) -0.0063(6) -0.0122(7)
C22 0.0397(9) 0.0623(12) 0.0369(9) -0.0094(8) -0.0122(7) -0.0156(8)
C23 0.0583(12) 0.0927(17) 0.0400(10) -0.0220(10) -0.0034(9) -0.0287(12)
C24 0.0492(14) 0.0726(18) 0.0399(12) -0.0136(12) -0.0038(10) -0.0146(13)
C25 0.081(2) 0.073(2) 0.0776(19) -0.0091(16) -0.0378(17) -0.0107(17)
C26 0.069(2) 0.088(2) 0.070(2) 0.0018(18) 0.0015(17) 0.0001(19)
C27 0.065(2) 0.068(2) 0.094(2) -0.0071(18) -0.005(2) -0.013(2)
C28 0.093(3) 0.063(3) 0.153(5) -0.003(3) -0.004(4) -0.0267(19)
C24D 0.061(5) 0.084(5) 0.076(5) -0.008(5) -0.027(4) -0.007(4)
C25D 0.070(4) 0.070(4) 0.079(4) -0.015(4) -0.018(4) -0.014(4)
C26D 0.073(5) 0.074(5) 0.089(5) -0.017(4) -0.004(5) -0.017(4)
C27D 0.073(6) 0.077(5) 0.121(6) -0.005(5) -0.008(6) -0.026(5)
C28D 0.093(3) 0.063(3) 0.153(5) -0.003(3) -0.004(4) -0.0267(19)
C31 0.0439(9) 0.0454(9) 0.0357(8) 0.0014(7) -0.0199(7) -0.0129(8)
C32 0.0552(11) 0.0597(12) 0.0348(9) -0.0054(8) -0.0173(8) -0.0147(9)
C33 0.0769(17) 0.106(2) 0.0392(11) -0.0040(12) -0.0289(11) -0.0082(14)
C34 0.104(2) 0.114(2) 0.0413(12) -0.0079(13) -0.0289(13) -0.0288(18)
C35 0.082(2) 0.056(2) 0.0403(17) -0.0051(16) -0.0082(15) -0.0255(19)
C36 0.069(2) 0.0599(19) 0.0512(17) -0.0019(14) -0.0191(15) -0.0101(16)
C37 0.0586(19) 0.0537(18) 0.0545(17) -0.0023(14) -0.0232(14) -0.0140(15)
C38 0.065(3) 0.065(3) 0.050(2) -0.0060(17) -0.0150(17) -0.024(3)
C35D 0.102(5) 0.067(5) 0.054(4) 0.009(4) 0.006(4) -0.022(4)
C36D 0.069(3) 0.075(4) 0.052(3) 0.008(3) -0.024(3) -0.022(3)
C37D 0.062(4) 0.081(4) 0.062(3) 0.008(3) -0.016(3) -0.016(3)
C38D 0.092(8) 0.085(9) 0.063(5) -0.003(5) 0.001(5) -0.012(7)
B1' 0.0312(8) 0.0322(8) 0.0272(8) -0.0004(6) -0.0083(6) -0.0109(7)
C1' 0.0350(8) 0.0321(7) 0.0292(7) -0.0030(6) -0.0091(6) -0.0129(6)
C2' 0.0427(9) 0.0473(10) 0.0333(8) -0.0022(7) -0.0123(7) -0.0109(8)
C3' 0.0628(12) 0.0586(12) 0.0288(8) 0.0010(8) -0.0119(8) -0.0200(10)
C4' 0.0532(11) 0.0625(12) 0.0340(9) -0.0113(8) 0.0031(8) -0.0245(10)
C5' 0.0365(9) 0.0547(11) 0.0467(10) -0.0160(8) -0.0027(7) -0.0136(8)
C6' 0.0387(8) 0.0422(9) 0.0353(8) -0.0063(7) -0.0115(7) -0.0111(7)
C7' 0.0343(8) 0.0349(8) 0.0288(7) -0.0029(6) -0.0083(6) -0.0100(6)
C8' 0.0498(10) 0.0459(10) 0.0351(8) -0.0022(7) -0.0114(7) -0.0218(8)
C9' 0.0670(13) 0.0620(12) 0.0559(12) -0.0088(10) -0.0235(10) -0.0331(11)
C10' 0.0878(16) 0.0712(14) 0.0522(12) -0.0134(10) -0.0366(12) -0.0271(13)
C11' 0.0870(16) 0.0633(13) 0.0327(9) -0.0011(9) -0.0223(10) -0.0264(12)
C12' 0.0582(11) 0.0488(10) 0.0322(8) -0.0008(7) -0.0121(8) -0.0233(9)
C13' 0.0304(7) 0.0341(8) 0.0277(7) -0.0016(6) -0.0074(6) -0.0100(6)
C14' 0.0398(9) 0.0390(9) 0.0427(9) -0.0023(7) -0.0187(7) -0.0101(7)
C15' 0.0499(10) 0.0351(9) 0.0461(10) 0.0013(7) -0.0202(8) -0.0057(8)
C16' 0.0494(10) 0.0323(8) 0.0480(10) -0.0030(7) -0.0094(8) -0.0144(7)
C17' 0.0476(10) 0.0428(10) 0.0555(11) -0.0090(8) -0.0202(8) -0.0162(8)
C18' 0.0454(9) 0.0360(8) 0.0429(9) -0.0020(7) -0.0213(7) -0.0102(7)
C19' 0.0363(8) 0.0369(8) 0.0278(7) -0.0027(6) -0.0103(6) -0.0085(6)
C20' 0.0365(9) 0.0446(10) 0.0432(9) -0.0052(7) -0.0098(7) -0.0095(7)
C21' 0.0354(10) 0.0669(14) 0.0644(13) -0.0133(11) -0.0091(9) -0.0054(9)
C22' 0.0510(12) 0.0571(13) 0.0701(14) -0.0097(11) -0.0179(11) 0.0111(10)
C23' 0.0693(14) 0.0384(10) 0.0541(12) -0.0009(9) -0.0158(10) 0.0010(9)
C24' 0.0483(10) 0.0380(9) 0.0396(9) -0.0014(7) -0.0079(8) -0.0090(8)
N1A 0.0689(13) 0.134(2) 0.0687(13) -0.0269(13) -0.0226(11) -0.0408(14)
C1A 0.0573(12) 0.0633(13) 0.0581(12) -0.0208(10) -0.0189(10) -0.0153(10)
C2A 0.0639(15) 0.099(2) 0.099(2) -0.0447(16) -0.0126(14) -0.0317(14)
N1B 0.0957(19) 0.148(3) 0.0792(17) -0.0191(17) 0.0001(15) -0.0359(19)
C1B 0.0731(15) 0.0664(14) 0.0563(13) -0.0127(11) -0.0184(12) -0.0191(12)
C2B 0.0760(16) 0.0783(17) 0.0728(16) -0.0250(13) -0.0081(13) -0.0266(14)

loop_
_atom_type_symbol
_atom_type_description
_atom_type_scat_dispersion_real
_atom_type_scat_dispersion_imag
_atom_type_scat_source
C C 0.0033 0.0016 'International Tables Vol C Tables 4.2.6.8 and 6.1.1.4'
H H 0.0000 0.0000 'International Tables Vol C Tables 4.2.6.8 and 6.1.1.4'
B B 0.0013 0.0007 'International Tables Vol C Tables 4.2.6.8 and 6.1.1.4'
N N 0.0061 0.0033 'International Tables Vol C Tables 4.2.6.8 and 6.1.1.4'
O O 0.0106 0.0060 'International Tables Vol C Tables 4.2.6.8 and 6.1.1.4'

loop_
_geom_angle_atom_site_label_1
_geom_angle_atom_site_label_2
_geom_angle_atom_site_label_3
_geom_angle
O11 B1 O1 108.27(13)
O11 B1 N19 111.08(12)
O1 B1 N19 108.13(13)
O11 B1 N9 108.36(13)
O1 B1 N9 110.44(12)
N19 B1 N9 110.55(13)
C1 O1 B1 124.78(13)
O1 C1 C9A 121.47(13)
O1 C1 C2 117.73(14)
C9A C1 C2 120.79(14)
C3 C2 C1 119.74(16)
C2 C3 C3A 121.75(15)
C4 C3A C9B 118.73(16)
C4 C3A C3 122.66(16)
C9B C3A C3 118.60(14)
C5 C4 C3A 120.81(17)
C4 C5 C6 120.53(16)
C5 C6 C6A 120.78(18)
C6 C6A C9B 119.42(16)
C6 C6A C7 122.95(17)
C9B C6A C7 117.63(14)
C8 C7 C6A 123.14(16)
C7 C8 C9 120.77(15)
N9 C9 C9A 119.08(14)
N9 C9 C8 123.49(14)
C9A C9 C8 117.42(13)
C1 C9A C9B 119.14(14)
C1 C9A C9 120.16(13)
C9B C9A C9 120.70(14)
C6A C9B C3A 119.71(14)
C6A C9B C9A 120.33(14)
C3A C9B C9A 119.96(15)
C9 N9 C21 120.90(13)
C9 N9 B1 123.77(13)
C21 N9 B1 115.33(12)
C11 O11 B1 124.23(12)
O11 C11 C19A 121.86(13)
O11 C11 C12 117.66(14)
C19A C11 C12 120.48(14)
C13 C12 C11 120.14(16)
C12 C13 C13A 121.43(16)
C19B C13A C14 118.74(18)
C19B C13A C13 118.65(15)
C14 C13A C13 122.58(17)
C15 C14 C13A 120.85(19)
C14 C15 C16 120.63(17)
C15 C16 C16A 121.01(19)
C16 C16A C19B 118.80(18)
C16 C16A C17 123.12(18)
C19B C16A C17 118.04(15)
C18 C17 C16A 122.92(16)
C17 C18 C19 120.81(16)
N19 C19 C19A 119.17(13)
N19 C19 C18 123.45(15)
C19A C19 C18 117.38(14)
C11 C19A C19B 119.11(14)
C11 C19A C19 119.96(13)
C19B C19A C19 120.92(14)
C13A C19B C16A 119.96(15)
C13A C19B C19A 120.16(15)
C16A C19B C19A 119.87(15)
C19 N19 C31 121.04(13)
C19 N19 B1 123.54(13)
C31 N19 B1 115.40(12)
N9 C21 C22 114.11(13)
C21 C22 C23 111.90(15)
C24D C23 C24 42.2(4)
C24D C23 C22 104.3(6)
C24 C23 C22 118.07(19)
C25 C24 C23 111.1(2)
C24 C25 C26 116.2(3)
C27 C26 C25 115.1(3)
C26 C27 C28 114.5(4)
C25D C24D C23 111.5(9)
C24D C25D C26D 122.0(13)
C27D C26D C25D 116.6(15)
C26D C27D C28D 115.4(19)
N19 C31 C32 113.44(14)
C33 C32 C31 110.79(18)
C34 C33 C32 114.5(2)
C35D C34 C33 113.1(4)
C35D C34 C35 20.1(4)
C33 C34 C35 115.7(2)
C36 C35 C34 118.7(3)
C37 C36 C35 114.5(3)
C36 C37 C38 113.7(4)
C34 C35D C36D 100.5(6)
C37D C36D C35D 107.5(6)
C36D C37D C38D 112.0(9)
C19' B1' C7' 103.91(12)
C19' B1' C13' 113.06(12)
C7' B1' C13' 111.69(12)
C19' B1' C1' 111.82(12)
C7' B1' C1' 110.72(12)
C13' B1' C1' 105.78(12)
C2' C1' C6' 114.88(14)
C2' C1' B1' 125.13(14)
C6' C1' B1' 119.90(13)
C3' C2' C1' 122.69(17)
C4' C3' C2' 120.28(17)
C5' C4' C3' 119.02(16)
C4' C5' C6' 120.19(17)
C5' C6' C1' 122.92(16)
C8' C7' C12' 114.62(15)
C8' C7' B1' 122.49(13)
C12' C7' B1' 122.66(14)
C9' C8' C7' 122.95(16)
C10' C9' C8' 120.21(18)
C9' C10' C11' 118.88(18)
C10' C11' C12' 120.31(18)
C11' C12' C7' 123.00(17)
C18' C13' C14' 114.21(14)
C18' C13' B1' 122.03(13)
C14' C13' B1' 123.65(13)
C15' C14' C13' 123.16(15)
C16' C15' C14' 120.26(16)
C15' C16' C17' 118.66(16)
C16' C17' C18' 120.23(16)
C17' C18' C13' 123.35(15)
C20' C19' C24' 114.59(16)
C20' C19' B1' 124.31(14)
C24' C19' B1' 120.79(14)
C21' C20' C19' 122.84(18)
C22' C21' C20' 120.22(19)
C21' C22' C23' 119.32(19)
C22' C23' C24' 119.79(19)
C23' C24' C19' 123.22(18)
N1A C1A C2A 179.6(3)
N1B C1B C2B 179.0(3)

loop_
_geom_bond_atom_site_label_1
_geom_bond_atom_site_label_2
_geom_bond_distance
B1 O11 1.454(2)
B1 O1 1.467(2)
B1 N19 1.546(2)
B1 N9 1.551(2)
O1 C1 1.3239(17)
C1 C9A 1.400(2)
C1 C2 1.416(2)
C2 C3 1.363(2)
C3 C3A 1.419(3)
C3A C4 1.413(2)
C3A C9B 1.419(2)
C4 C5 1.377(3)
C5 C6 1.387(3)
C6 C6A 1.395(2)
C6A C9B 1.416(2)
C6A C7 1.433(2)
C7 C8 1.351(2)
C8 C9 1.442(2)
C9 N9 1.3308(19)
C9 C9A 1.440(2)
C9A C9B 1.422(2)
N9 C21 1.4816(19)
O11 C11 1.3271(18)
C11 C19A 1.395(2)
C11 C12 1.413(2)
C12 C13 1.364(2)
C13 C13A 1.416(3)
C13A C19B 1.411(2)
C13A C14 1.414(2)
C14 C15 1.369(3)
C15 C16 1.381(3)
C16 C16A 1.400(2)
C16A C19B 1.418(2)
C16A C17 1.428(3)
C17 C18 1.352(2)
C18 C19 1.444(2)
C19 N19 1.3277(19)
C19 C19A 1.434(2)
C19A C19B 1.424(2)
N19 C31 1.475(2)
C21 C22 1.522(2)
C22 C23 1.527(3)
C23 C24D 1.517(9)
C23 C24 1.519(3)
C24 C25 1.516(4)
C25 C26 1.530(4)
C26 C27 1.507(5)
C27 C28 1.538(5)
C24D C25D 1.499(8)
C25D C26D 1.502(9)
C26D C27D 1.492(9)
C27D C28D 1.507(9)
C31 C32 1.524(3)
C32 C33 1.520(3)
C33 C34 1.515(4)
C34 C35D 1.447(8)
C34 C35 1.541(5)
C35 C36 1.533(4)
C36 C37 1.510(4)
C37 C38 1.518(5)
C35D C36D 1.523(8)
C36D C37D 1.500(7)
C37D C38D 1.516(8)
B1' C19' 1.645(2)
B1' C7' 1.645(2)
B1' C13' 1.648(2)
B1' C1' 1.650(2)
C1' C2' 1.399(2)
C1' C6' 1.401(2)
C2' C3' 1.394(2)
C3' C4' 1.378(3)
C4' C5' 1.375(3)
C5' C6' 1.391(2)
C7' C8' 1.399(2)
C7' C12' 1.401(2)
C8' C9' 1.388(3)
C9' C10' 1.375(3)
C10' C11' 1.378(3)
C11' C12' 1.383(3)
C13' C18' 1.396(2)
C13' C14' 1.405(2)
C14' C15' 1.388(2)
C15' C16' 1.378(3)
C16' C17' 1.380(3)
C17' C18' 1.388(2)
C19' C20' 1.400(2)
C19' C24' 1.405(2)
C20' C21' 1.392(3)
C21' C22' 1.373(3)
C22' C23' 1.380(3)
C23' C24' 1.386(3)
N1A C1A 1.122(3)
C1A C2A 1.439(3)
N1B C1B 1.128(3)
C1B C2B 1.440(3)

loop_
_geom_torsion_atom_site_label_1
_geom_torsion_atom_site_label_2
_geom_torsion_atom_site_label_3
_geom_torsion_atom_site_label_4
_geom_torsion
O11 B1 O1 C1 124.17(15)
N19 B1 O1 C1 -115.40(15)
N9 B1 O1 C1 5.7(2)
B1 O1 C1 C9A -5.4(2)
B1 O1 C1 C2 174.48(14)
O1 C1 C2 C3 -179.81(14)
C9A C1 C2 C3 0.1(2)
C1 C2 C3 C3A -1.2(2)
C2 C3 C3A C4 -178.49(16)
C2 C3 C3A C9B 0.9(2)
C9B C3A C4 C5 -1.4(3)
C3 C3A C4 C5 177.98(17)
C3A C4 C5 C6 1.1(3)
C4 C5 C6 C6A 0.2(3)
C5 C6 C6A C9B -1.0(3)
C5 C6 C6A C7 179.50(17)
C6 C6A C7 C8 179.21(17)
C9B C6A C7 C8 -0.3(2)
C6A C7 C8 C9 0.4(3)
C7 C8 C9 N9 177.71(15)
C7 C8 C9 C9A -1.1(2)
O1 C1 C9A C9B -178.87(13)
C2 C1 C9A C9B 1.2(2)
O1 C1 C9A C9 0.5(2)
C2 C1 C9A C9 -179.36(14)
N9 C9 C9A C1 3.4(2)
C8 C9 C9A C1 -177.78(14)
N9 C9 C9A C9B -177.22(13)
C8 C9 C9A C9B 1.6(2)
C6 C6A C9B C3A 0.7(2)
C7 C6A C9B C3A -179.81(14)
C6 C6A C9B C9A -178.68(15)
C7 C6A C9B C9A 0.8(2)
C4 C3A C9B C6A 0.5(2)
C3 C3A C9B C6A -178.90(14)
C4 C3A C9B C9A 179.86(15)
C3 C3A C9B C9A 0.5(2)
C1 C9A C9B C6A 177.88(14)
C9 C9A C9B C6A -1.5(2)
C1 C9A C9B C3A -1.5(2)
C9 C9A C9B C3A 179.09(13)
C9A C9 N9 C21 178.06(13)
C8 C9 N9 C21 -0.7(2)
C9A C9 N9 B1 -2.6(2)
C8 C9 N9 B1 178.60(14)
O11 B1 N9 C9 -119.97(14)
O1 B1 N9 C9 -1.5(2)
N19 B1 N9 C9 118.09(15)
O11 B1 N9 C21 59.38(16)
O1 B1 N9 C21 177.81(12)
N19 B1 N9 C21 -62.56(16)
O1 B1 O11 C11 122.51(15)
N19 B1 O11 C11 3.9(2)
N9 B1 O11 C11 -117.69(15)
B1 O11 C11 C19A -2.2(2)
B1 O11 C11 C12 177.43(15)
O11 C11 C12 C13 -178.41(15)
C19A C11 C12 C13 1.3(2)
C11 C12 C13 C13A -1.4(3)
C12 C13 C13A C19B 0.3(3)
C12 C13 C13A C14 -177.70(17)
C19B C13A C14 C15 -0.2(3)
C13 C13A C14 C15 177.84(17)
C13A C14 C15 C16 1.0(3)
C14 C15 C16 C16A -1.1(3)
C15 C16 C16A C19B 0.4(3)
C15 C16 C16A C17 -177.27(18)
C16 C16A C17 C18 178.60(18)
C19B C16A C17 C18 0.9(3)
C16A C17 C18 C19 1.1(3)
C17 C18 C19 N19 177.61(16)
C17 C18 C19 C19A -2.6(2)
O11 C11 C19A C19B 179.58(14)
C12 C11 C19A C19B -0.1(2)
O11 C11 C19A C19 -1.6(2)
C12 C11 C19A C19 178.73(15)
N19 C19 C19A C11 3.2(2)
C18 C19 C19A C11 -176.62(15)
N19 C19 C19A C19B -178.01(14)
C18 C19 C19A C19B 2.2(2)
C14 C13A C19B C16A -0.5(2)
C13 C13A C19B C16A -178.64(15)
C14 C13A C19B C19A 178.97(15)
C13 C13A C19B C19A 0.9(2)
C16 C16A C19B C13A 0.4(2)
C17 C16A C19B C13A 178.22(16)
C16 C16A C19B C19A -179.08(15)
C17 C16A C19B C19A -1.3(2)
C11 C19A C19B C13A -1.0(2)
C19 C19A C19B C13A -179.78(15)
C11 C19A C19B C16A 178.53(15)
C19 C19A C19B C16A -0.3(2)
C19A C19 N19 C31 -179.60(14)
C18 C19 N19 C31 0.2(2)
C19A C19 N19 B1 -1.1(2)
C18 C19 N19 B1 178.67(15)
O11 B1 N19 C19 -2.2(2)
O1 B1 N19 C19 -120.86(15)
N9 B1 N19 C19 118.13(15)
O11 B1 N19 C31 176.34(13)
O1 B1 N19 C31 57.67(17)
N9 B1 N19 C31 -63.34(17)
C9 N9 C21 C22 83.09(18)
B1 N9 C21 C22 -96.28(17)
N9 C21 C22 C23 -176.31(16)
C21 C22 C23 C24D -94.6(5)
C21 C22 C23 C24 -51.5(3)
C24D C23 C24 C25 15.9(9)
C22 C23 C24 C25 -64.2(3)
C23 C24 C25 C26 -169.3(3)
C24 C25 C26 C27 -56.6(5)
C25 C26 C27 C28 -172.7(4)
C24 C23 C24D C25D -19.2(7)
C22 C23 C24D C25D 97.0(10)
C23 C24D C25D C26D 160.8(14)
C24D C25D C26D C27D 178.6(16)
C25D C26D C27D C28D -173(2)
C19 N19 C31 C32 82.37(19)
B1 N19 C31 C32 -96.21(18)
N19 C31 C32 C33 172.48(18)
C31 C32 C33 C34 -170.3(2)
C32 C33 C34 C35D 78.0(6)
C32 C33 C34 C35 56.1(4)
C35D C34 C35 C36 76.3(13)
C33 C34 C35 C36 163.5(3)
C34 C35 C36 C37 -71.0(5)
C35 C36 C37 C38 -176.1(4)
C33 C34 C35D C36D 157.7(5)
C35 C34 C35D C36D -100.3(15)
C34 C35D C36D C37D 172.3(7)
C35D C36D C37D C38D 172.5(10)
C19' B1' C1' C2' -15.4(2)
C7' B1' C1' C2' -130.73(16)
C13' B1' C1' C2' 108.11(17)
C19' B1' C1' C6' 168.19(14)
C7' B1' C1' C6' 52.84(19)
C13' B1' C1' C6' -68.33(17)
C6' C1' C2' C3' -0.9(2)
B1' C1' C2' C3' -177.45(16)
C1' C2' C3' C4' 1.0(3)
C2' C3' C4' C5' -0.6(3)
C3' C4' C5' C6' 0.2(3)
C4' C5' C6' C1' -0.1(3)
C2' C1' C6' C5' 0.4(2)
B1' C1' C6' C5' 177.17(15)
C19' B1' C7' C8' -88.71(17)
C13' B1' C7' C8' 149.10(15)
C1' B1' C7' C8' 31.5(2)
C19' B1' C7' C12' 85.54(18)
C13' B1' C7' C12' -36.7(2)
C1' B1' C7' C12' -154.26(16)
C12' C7' C8' C9' 0.7(3)
B1' C7' C8' C9' 175.42(18)
C7' C8' C9' C10' 0.0(3)
C8' C9' C10' C11' -0.1(4)
C9' C10' C11' C12' -0.6(4)
C10' C11' C12' C7' 1.4(3)
C8' C7' C12' C11' -1.4(3)
B1' C7' C12' C11' -176.10(18)
C19' B1' C13' C18' 42.4(2)
C7' B1' C13' C18' 159.14(14)
C1' B1' C13' C18' -80.33(17)
C19' B1' C13' C14' -141.73(15)
C7' B1' C13' C14' -25.0(2)
C1' B1' C13' C14' 95.57(17)
C18' C13' C14' C15' -3.5(2)
B1' C13' C14' C15' -179.67(16)
C13' C14' C15' C16' 1.0(3)
C14' C15' C16' C17' 2.0(3)
C15' C16' C17' C18' -2.3(3)
C16' C17' C18' C13' -0.4(3)
C14' C13' C18' C17' 3.2(2)
B1' C13' C18' C17' 179.46(16)
C7' B1' C19' C20' -102.30(17)
C13' B1' C19' C20' 19.0(2)
C1' B1' C19' C20' 138.25(16)
C7' B1' C19' C24' 70.91(17)
C13' B1' C19' C24' -167.81(14)
C1' B1' C19' C24' -48.5(2)
C24' C19' C20' C21' 1.0(3)
B1' C19' C20' C21' 174.54(17)
C19' C20' C21' C22' 0.2(3)
C20' C21' C22' C23' -1.2(4)
C21' C22' C23' C24' 1.0(4)
C22' C23' C24' C19' 0.3(3)
C20' C19' C24' C23' -1.2(3)
B1' C19' C24' C23' -175.07(18)
